data_1543828
loop_
_publ_author_name
'Zhang, Jianbo'
'Han, Xiuling'
'Lu, Xiyan'

_publ_section_title
;
 Synthesis of Indole-Substituted Indanones via Palladium(II)-Catalyzed
 Tandem Reaction of ortho-Electron-Deficient Alkynyl-Substituted Aryl
 Aldehydes with Indoles.
;
_journal_issue 12
_journal_name_full 'Organic letters'
_journal_page_first 2898
_journal_page_last 2901
_journal_paper_doi 10.1021/acs.orglett.6b01240
_journal_volume 18
_journal_year 2016
_chemical_absolute_configuration rmad
_chemical_formula_moiety 'C26 H22 N2 O2'
_chemical_formula_sum 'C26 H22 N2 O2'
_chemical_formula_weight 394.45
_chemical_name_systematic
;
 ?
;
_space_group_crystal_system orthorhombic
_space_group_IT_number 29
_space_group_name_Hall 'P 2c -2ac'
_space_group_name_H-M_alt 'P c a 21'
_symmetry_space_group_name_Hall 'P 2c -2ac'
_symmetry_space_group_name_H-M 'P c a 21'
_atom_sites_solution_hydrogens geom
_atom_sites_solution_primary direct
_audit_creation_date 2014-12-23
_audit_creation_method
;
Olex2 1.2
(compiled 2014.07.22 svn.r2960 for OlexSys, GUI svn.r4862)
;
_cell_angle_alpha 90
_cell_angle_beta 90
_cell_angle_gamma 90
_cell_formula_units_Z 8
_cell_length_a 19.3078(13)
_cell_length_b 10.3786(7)
_cell_length_c 20.7335(14)
_cell_measurement_reflns_used 5966
_cell_measurement_temperature 296.15
_cell_measurement_theta_max 23.136
_cell_measurement_theta_min 2.23
_cell_volume 4154.7(5)
_computing_cell_refinement 'SAINT v7.68A (Bruker, 2009)'
_computing_data_reduction 'SAINT v7.68A (Bruker, 2009)'
_computing_molecular_graphics 'Olex2 (Dolomanov et al., 2009)'
_computing_publication_material 'Olex2 (Dolomanov et al., 2009)'
_computing_structure_refinement 'XL (Sheldrick, 2008)'
_computing_structure_solution 'ShelXS (Sheldrick, 2008)'
_diffrn_ambient_temperature 296.15
_diffrn_measured_fraction_theta_full 1.000
_diffrn_measured_fraction_theta_max 1.000
_diffrn_measurement_device_type 'Bruker APEX-II CCD'
_diffrn_measurement_method '\f and \w scans'
_diffrn_radiation_monochromator graphite
_diffrn_radiation_type MoK\a
_diffrn_radiation_wavelength 0.71073
_diffrn_reflns_av_R_equivalents 0.0418
_diffrn_reflns_av_unetI/netI 0.0416
_diffrn_reflns_Laue_measured_fraction_full 1.000
_diffrn_reflns_Laue_measured_fraction_max 1.000
_diffrn_reflns_limit_h_max 23
_diffrn_reflns_limit_h_min -25
_diffrn_reflns_limit_k_max 13
_diffrn_reflns_limit_k_min -13
_diffrn_reflns_limit_l_max 26
_diffrn_reflns_limit_l_min -26
_diffrn_reflns_number 32803
_diffrn_reflns_point_group_measured_fraction_full 1.000
_diffrn_reflns_point_group_measured_fraction_max 0.999
_diffrn_reflns_theta_full 26.000
_diffrn_reflns_theta_max 27.523
_diffrn_reflns_theta_min 1.962
_diffrn_standards_number 0
_exptl_absorpt_coefficient_mu 0.080
_exptl_absorpt_correction_T_max 0.7456
_exptl_absorpt_correction_T_min 0.6830
_exptl_absorpt_correction_type multi-scan
_exptl_absorpt_process_details
;
SADABS-2008/1 (Bruker,2008) was used for absorption correction.
wR2(int) was 0.0631 before and 0.0466 after correction.
The Ratio of minimum to maximum transmission is 0.9160.
The \l/2 correction factor is 0.0015.
;
_exptl_crystal_colour pink
_exptl_crystal_density_diffrn 1.261
_exptl_crystal_description block
_exptl_crystal_F_000 1664
_exptl_crystal_size_max 0.35
_exptl_crystal_size_mid 0.3
_exptl_crystal_size_min 0.25
_refine_diff_density_max 0.147
_refine_diff_density_min -0.140
_refine_diff_density_rms 0.029
_refine_ls_abs_structure_details
;
 Flack x determined using 2427 quotients [(I+)-(I-)]/[(I+)+(I-)]
 (Parsons, Flack and Wagner, Acta Cryst. B69 (2013) 249-259).
;
_refine_ls_abs_structure_Flack -0.2(5)
_refine_ls_extinction_coef 0.0038(4)
_refine_ls_extinction_expression Fc^*^=kFc[1+0.001xFc^2^\l^3^/sin(2\q)]^-1/4^
_refine_ls_extinction_method SHELXL
_refine_ls_goodness_of_fit_ref 1.002
_refine_ls_hydrogen_treatment constr
_refine_ls_matrix_type full
_refine_ls_number_parameters 546
_refine_ls_number_reflns 9558
_refine_ls_number_restraints 1
_refine_ls_restrained_S_all 1.002
_refine_ls_R_factor_all 0.0854
_refine_ls_R_factor_gt 0.0425
_refine_ls_shift/su_max 0.000
_refine_ls_shift/su_mean 0.000
_refine_ls_structure_factor_coef Fsqd
_refine_ls_weighting_details 'w=1/[\s^2^(Fo^2^)+(0.0448P)^2^+0.4252P] where P=(Fo^2^+2Fc^2^)/3'
_refine_ls_weighting_scheme calc
_refine_ls_wR_factor_gt 0.0892
_refine_ls_wR_factor_ref 0.1065
_reflns_Friedel_coverage 0.942
_reflns_Friedel_fraction_full 0.999
_reflns_Friedel_fraction_max 0.997
_reflns_number_gt 6231
_reflns_number_total 9558
_reflns_threshold_expression 'I > 2\s(I)'
_cod_data_source_file ol6b01240_si_002.cif
_cod_data_source_block dm14756
_cod_database_code 1543828
_shelxl_version_number 2014-3
_shelx_space_group_comment
;
The symmetry employed for this shelxl refinement is uniquely defined
by the following loop, which should always be used as a source of
symmetry information in preference to the above space-group names.
They are only intended as comments.
;
_shelx_estimated_absorpt_t_max 0.980
_shelx_estimated_absorpt_t_min 0.972
_olex2_refinement_description
;
1. Fixed Uiso
 At 1.2 times of:
  All C(H) groups
 At 1.5 times of:
  All C(H,H,H) groups
2.a Ternary CH refined with riding coordinates:
 C10(H10), C18(H18), C36(H36), C44(H44)
2.b Aromatic/amide H refined with riding coordinates:
 C2(H2), C3(H3), C4(H4), C5(H5), C8(H8), C12(H12), C13(H13), C14(H14),
 C15(H15), C22(H22), C23(H23), C24(H24), C25(H25), C26(H26), C28(H28), C29(H29),
  C30(H30), C31(H31), C34(H34), C38(H38), C39(H39), C40(H40), C41(H41),
 C48(H48), C49(H49), C50(H50), C51(H51), C52(H52)
2.c Idealised Me refined as rotating group:
 C9(H9A,H9B,H9C), C20(H20A,H20B,H20C), C35(H35A,H35B,H35C), C46(H46A,H46B,H46C)
;
_olex2_submission_special_instructions 'No special instructions were received'

loop_
_space_group_symop_operation_xyz
'x, y, z'
'-x, -y, z+1/2'
'-x+1/2, y, z+1/2'
'x+1/2, -y, z'

loop_
_atom_site_label
_atom_site_type_symbol
_atom_site_fract_x
_atom_site_fract_y
_atom_site_fract_z
_atom_site_U_iso_or_equiv
_atom_site_adp_type
_atom_site_occupancy
_atom_site_site_symmetry_order
_atom_site_calc_flag
_atom_site_refinement_flags_posn
O1 O -0.45371(13) 0.4444(2) -0.27337(15) 0.0741(8) Uani 1 1 d .
O2 O -0.48587(15) 0.4005(3) -0.10381(15) 0.0836(9) Uani 1 1 d .
N1 N -0.39961(14) -0.1608(3) -0.19508(14) 0.0506(7) Uani 1 1 d .
N2 N -0.58140(13) 0.3422(3) -0.15748(14) 0.0540(7) Uani 1 1 d .
C1 C -0.45884(16) -0.1591(3) -0.15837(16) 0.0459(8) Uani 1 1 d .
C2 C -0.50187(18) -0.2608(4) -0.13923(17) 0.0537(9) Uani 1 1 d .
H2 H -0.4922 -0.3457 -0.1504 0.064 Uiso 1 1 calc R
C3 C -0.55883(19) -0.2292(4) -0.10335(18) 0.0621(10) Uani 1 1 d .
H3 H -0.5887 -0.2945 -0.0904 0.075 Uiso 1 1 calc R
C4 C -0.57365(19) -0.1031(4) -0.08558(18) 0.0621(10) Uani 1 1 d .
H4 H -0.6132 -0.0856 -0.0615 0.074 Uiso 1 1 calc R
C5 C -0.53042(16) -0.0040(4) -0.10322(18) 0.0535(9) Uani 1 1 d .
H5 H -0.5398 0.0799 -0.0901 0.064 Uiso 1 1 calc R
C6 C -0.47226(15) -0.0305(3) -0.14107(15) 0.0422(7) Uani 1 1 d .
C7 C -0.41812(16) 0.0458(3) -0.16796(15) 0.0432(8) Uani 1 1 d .
C8 C -0.37599(17) -0.0369(3) -0.19994(17) 0.0495(8) Uani 1 1 d .
H8 H -0.3363 -0.0126 -0.2222 0.059 Uiso 1 1 calc R
C9 C -0.3653(2) -0.2733(4) -0.2204(2) 0.0675(11) Uani 1 1 d .
H9A H -0.3225 -0.2483 -0.2402 0.101 Uiso 1 1 calc GR
H9B H -0.3946 -0.3139 -0.2518 0.101 Uiso 1 1 calc GR
H9C H -0.3561 -0.3326 -0.1859 0.101 Uiso 1 1 calc GR
C10 C -0.41086(16) 0.1892(3) -0.16063(17) 0.0453(8) Uani 1 1 d .
H10 H -0.4134 0.2097 -0.1145 0.054 Uiso 1 1 calc R
C11 C -0.34329(16) 0.2420(3) -0.18628(16) 0.0441(7) Uani 1 1 d .
C12 C -0.27640(17) 0.2061(4) -0.17004(18) 0.0561(9) Uani 1 1 d .
H12 H -0.2684 0.1431 -0.1390 0.067 Uiso 1 1 calc R
C13 C -0.22239(18) 0.2652(4) -0.2007(2) 0.0664(11) Uani 1 1 d .
H13 H -0.1773 0.2420 -0.1901 0.080 Uiso 1 1 calc R
C14 C -0.23334(19) 0.3587(4) -0.2470(2) 0.0665(11) Uani 1 1 d .
H14 H -0.1956 0.3960 -0.2677 0.080 Uiso 1 1 calc R
C15 C -0.29832(19) 0.3968(3) -0.26243(19) 0.0553(9) Uani 1 1 d .
H15 H -0.3057 0.4610 -0.2929 0.066 Uiso 1 1 calc R
C16 C -0.35364(16) 0.3378(3) -0.23179(16) 0.0449(8) Uani 1 1 d .
C17 C -0.42750(17) 0.3625(3) -0.23912(18) 0.0488(8) Uani 1 1 d .
C18 C -0.46771(15) 0.2689(3) -0.19596(16) 0.0448(8) Uani 1 1 d .
H18 H -0.4965 0.2120 -0.2224 0.054 Uiso 1 1 calc R
C19 C -0.51244(18) 0.3433(3) -0.14909(18) 0.0531(9) Uani 1 1 d .
C20 C -0.6253(2) 0.4086(5) -0.1109(2) 0.0826(13) Uani 1 1 d .
H20A H -0.6427 0.4867 -0.1297 0.124 Uiso 1 1 calc GR
H20B H -0.5986 0.4290 -0.0731 0.124 Uiso 1 1 calc GR
H20C H -0.6633 0.3540 -0.0991 0.124 Uiso 1 1 calc GR
C21 C -0.61677(15) 0.2892(3) -0.21243(18) 0.0483(8) Uani 1 1 d .
C22 C -0.64991(18) 0.1717(4) -0.2076(2) 0.0592(9) Uani 1 1 d .
H22 H -0.6468 0.1239 -0.1697 0.071 Uiso 1 1 calc R
C23 C -0.6875(2) 0.1256(4) -0.2591(2) 0.0680(11) Uani 1 1 d .
H23 H -0.7090 0.0457 -0.2561 0.082 Uiso 1 1 calc R
C24 C -0.69361(19) 0.1956(4) -0.3141(2) 0.0680(11) Uani 1 1 d .
H24 H -0.7196 0.1639 -0.3484 0.082 Uiso 1 1 calc R
C25 C -0.6615(2) 0.3124(5) -0.3191(2) 0.0694(11) Uani 1 1 d .
H25 H -0.6659 0.3606 -0.3567 0.083 Uiso 1 1 calc R
C26 C -0.62243(18) 0.3591(4) -0.2680(2) 0.0594(10) Uani 1 1 d .
H26 H -0.6000 0.4381 -0.2717 0.071 Uiso 1 1 calc R
O3 O -0.28553(13) -0.9341(2) -0.34302(13) 0.0641(7) Uani 1 1 d .
O4 O -0.25820(13) -0.9086(2) -0.51010(12) 0.0629(7) Uani 1 1 d .
N3 N -0.33030(14) -0.3276(3) -0.43909(15) 0.0520(7) Uani 1 1 d .
N4 N -0.15964(12) -0.8571(2) -0.45859(12) 0.0443(6) Uani 1 1 d .
C27 C -0.27227(16) -0.3392(3) -0.47687(16) 0.0484(8) Uani 1 1 d .
C28 C -0.2293(2) -0.2455(4) -0.50306(19) 0.0631(10) Uani 1 1 d .
H28 H -0.2373 -0.1583 -0.4960 0.076 Uiso 1 1 calc R
C29 C -0.1745(2) -0.2871(4) -0.5398(2) 0.0763(12) Uani 1 1 d .
H29 H -0.1447 -0.2263 -0.5575 0.092 Uiso 1 1 calc R
C30 C -0.1621(2) -0.4165(4) -0.5513(2) 0.0705(11) Uani 1 1 d .
H30 H -0.1240 -0.4408 -0.5758 0.085 Uiso 1 1 calc R
C31 C -0.20540(17) -0.5092(4) -0.52675(19) 0.0551(9) Uani 1 1 d .
H31 H -0.1978 -0.5959 -0.5356 0.066 Uiso 1 1 calc R
C32 C -0.26106(16) -0.4710(3) -0.48833(15) 0.0424(7) Uani 1 1 d .
C33 C -0.31524(15) -0.5398(3) -0.45626(15) 0.0410(7) Uani 1 1 d .
C34 C -0.35537(17) -0.4490(3) -0.42739(17) 0.0503(9) Uani 1 1 d .
H34 H -0.3946 -0.4668 -0.4029 0.060 Uiso 1 1 calc R
C35 C -0.3646(2) -0.2082(4) -0.4220(2) 0.0765(12) Uani 1 1 d .
H35A H -0.3331 -0.1545 -0.3982 0.115 Uiso 1 1 calc GR
H35B H -0.4044 -0.2266 -0.3958 0.115 Uiso 1 1 calc GR
H35C H -0.3789 -0.1643 -0.4605 0.115 Uiso 1 1 calc GR
C36 C -0.32589(15) -0.6829(3) -0.45857(15) 0.0390(7) Uani 1 1 d .
H36 H -0.3248 -0.7088 -0.5040 0.047 Uiso 1 1 calc R
C37 C -0.39387(15) -0.7290(3) -0.43077(15) 0.0406(7) Uani 1 1 d .
C38 C -0.46039(16) -0.6893(3) -0.44695(17) 0.0503(8) Uani 1 1 d .
H38 H -0.4675 -0.6244 -0.4771 0.060 Uiso 1 1 calc R
C39 C -0.51533(17) -0.7484(4) -0.4172(2) 0.0610(10) Uani 1 1 d .
H39 H -0.5600 -0.7230 -0.4280 0.073 Uiso 1 1 calc R
C40 C -0.50660(19) -0.8440(4) -0.3719(2) 0.0639(10) Uani 1 1 d .
H40 H -0.5450 -0.8811 -0.3522 0.077 Uiso 1 1 calc R
C41 C -0.44091(18) -0.8847(4) -0.35594(18) 0.0564(9) Uani 1 1 d .
H41 H -0.4343 -0.9505 -0.3261 0.068 Uiso 1 1 calc R
C42 C -0.38489(16) -0.8252(3) -0.38539(15) 0.0421(7) Uani 1 1 d .
C43 C -0.31101(16) -0.8527(3) -0.37765(16) 0.0431(7) Uani 1 1 d .
C44 C -0.27040(15) -0.7637(3) -0.42259(15) 0.0383(7) Uani 1 1 d .
H44 H -0.2398 -0.7073 -0.3976 0.046 Uiso 1 1 calc R
C45 C -0.22841(15) -0.8482(3) -0.46739(15) 0.0413(7) Uani 1 1 d .
C46 C -0.11983(18) -0.9466(4) -0.49831(19) 0.0640(10) Uani 1 1 d .
H46A H -0.0772 -0.9066 -0.5113 0.096 Uiso 1 1 calc GR
H46B H -0.1462 -0.9692 -0.5359 0.096 Uiso 1 1 calc GR
H46C H -0.1098 -1.0230 -0.4739 0.096 Uiso 1 1 calc GR
C47 C -0.12156(14) -0.7965(3) -0.40731(17) 0.0428(7) Uani 1 1 d .
C48 C -0.11437(18) -0.8586(4) -0.34952(17) 0.0545(9) Uani 1 1 d .
H48 H -0.1370 -0.9366 -0.3428 0.065 Uiso 1 1 calc R
C49 C -0.0741(2) -0.8074(4) -0.3011(2) 0.0656(10) Uani 1 1 d .
H49 H -0.0690 -0.8509 -0.2622 0.079 Uiso 1 1 calc R
C50 C -0.04175(19) -0.6924(4) -0.3108(2) 0.0648(11) Uani 1 1 d .
H50 H -0.0146 -0.6572 -0.2782 0.078 Uiso 1 1 calc R
C51 C -0.04884(19) -0.6291(4) -0.3672(2) 0.0687(11) Uani 1 1 d .
H51 H -0.0272 -0.5498 -0.3729 0.082 Uiso 1 1 calc R
C52 C -0.08818(18) -0.6814(4) -0.4169(2) 0.0592(10) Uani 1 1 d .
H52 H -0.0918 -0.6388 -0.4562 0.071 Uiso 1 1 calc R

loop_
_atom_site_aniso_label
_atom_site_aniso_U_11
_atom_site_aniso_U_22
_atom_site_aniso_U_33
_atom_site_aniso_U_23
_atom_site_aniso_U_13
_atom_site_aniso_U_12
O1 0.0650(16) 0.0560(17) 0.101(2) 0.0262(16) -0.0097(16) 0.0089(13)
O2 0.0681(16) 0.090(2) 0.093(2) -0.0494(18) -0.0092(16) -0.0024(15)
N1 0.0498(15) 0.0422(16) 0.0597(17) -0.0001(14) 0.0016(15) -0.0019(13)
N2 0.0416(15) 0.0589(18) 0.0613(18) -0.0212(15) 0.0069(14) 0.0002(13)
C1 0.0472(19) 0.047(2) 0.0433(18) 0.0061(16) -0.0071(16) -0.0059(15)
C2 0.061(2) 0.049(2) 0.052(2) 0.0084(16) -0.0110(18) -0.0135(17)
C3 0.062(2) 0.066(3) 0.058(2) 0.014(2) -0.0004(19) -0.025(2)
C4 0.051(2) 0.076(3) 0.059(2) 0.010(2) 0.0087(18) -0.009(2)
C5 0.0501(18) 0.058(2) 0.053(2) 0.0056(18) 0.0016(17) -0.0039(18)
C6 0.0411(16) 0.0447(18) 0.0408(16) 0.0071(15) -0.0036(14) -0.0051(14)
C7 0.0404(17) 0.0428(18) 0.0463(18) 0.0064(15) -0.0022(14) -0.0053(15)
C8 0.0469(18) 0.0462(19) 0.055(2) 0.0041(17) 0.0039(16) -0.0090(15)
C9 0.072(2) 0.048(2) 0.083(3) -0.010(2) 0.008(2) 0.0013(19)
C10 0.0465(18) 0.0442(19) 0.0452(18) 0.0017(15) -0.0017(15) -0.0060(15)
C11 0.0413(16) 0.0398(18) 0.0512(19) -0.0010(15) -0.0030(15) -0.0066(14)
C12 0.049(2) 0.055(2) 0.064(2) 0.0077(18) -0.0131(17) -0.0058(17)
C13 0.0399(18) 0.073(3) 0.086(3) 0.006(2) -0.014(2) -0.0119(18)
C14 0.049(2) 0.064(2) 0.087(3) 0.003(2) 0.007(2) -0.0189(19)
C15 0.057(2) 0.043(2) 0.066(2) 0.0071(18) 0.0032(18) -0.0062(16)
C16 0.0459(18) 0.0378(18) 0.0510(19) 0.0014(15) -0.0001(15) -0.0041(14)
C17 0.0485(19) 0.0386(18) 0.059(2) -0.0011(17) -0.0045(17) -0.0009(15)
C18 0.0393(16) 0.0391(18) 0.0560(19) -0.0056(16) -0.0016(15) -0.0016(14)
C19 0.053(2) 0.0426(19) 0.064(2) -0.0138(18) 0.0006(18) -0.0036(16)
C20 0.069(2) 0.094(3) 0.085(3) -0.038(3) 0.020(2) 0.003(2)
C21 0.0338(16) 0.049(2) 0.062(2) -0.0097(18) 0.0053(15) 0.0039(15)
C22 0.051(2) 0.053(2) 0.073(2) -0.001(2) 0.001(2) -0.0077(18)
C23 0.052(2) 0.063(3) 0.088(3) -0.016(2) -0.002(2) -0.0116(19)
C24 0.044(2) 0.085(3) 0.075(3) -0.025(3) -0.008(2) 0.006(2)
C25 0.058(2) 0.086(3) 0.064(2) 0.000(2) -0.003(2) 0.017(2)
C26 0.051(2) 0.053(2) 0.074(3) -0.004(2) 0.0045(19) 0.0013(17)
O3 0.0628(15) 0.0577(16) 0.0718(16) 0.0235(14) -0.0041(14) 0.0073(13)
O4 0.0587(14) 0.0623(15) 0.0677(15) -0.0242(13) -0.0145(13) 0.0100(12)
N3 0.0548(17) 0.0366(15) 0.0647(18) -0.0039(13) 0.0019(15) 0.0043(13)
N4 0.0420(14) 0.0468(15) 0.0442(15) -0.0049(13) 0.0018(12) 0.0042(12)
C27 0.0483(19) 0.0449(19) 0.0522(19) 0.0040(16) -0.0067(16) -0.0013(15)
C28 0.075(2) 0.044(2) 0.070(2) 0.0030(19) 0.000(2) -0.0075(18)
C29 0.081(3) 0.065(3) 0.082(3) 0.008(2) 0.019(2) -0.017(2)
C30 0.069(2) 0.069(3) 0.073(3) 0.007(2) 0.021(2) -0.003(2)
C31 0.057(2) 0.050(2) 0.058(2) 0.0053(17) 0.0072(18) 0.0023(18)
C32 0.0436(17) 0.0405(17) 0.0431(17) 0.0061(15) -0.0051(15) 0.0009(14)
C33 0.0422(16) 0.0398(17) 0.0411(17) 0.0025(14) -0.0030(14) 0.0052(13)
C34 0.0455(18) 0.047(2) 0.058(2) 0.0021(17) 0.0032(17) -0.0007(15)
C35 0.082(3) 0.047(2) 0.101(3) -0.008(2) 0.003(3) 0.012(2)
C36 0.0397(16) 0.0366(16) 0.0407(17) 0.0010(14) -0.0032(14) 0.0029(13)
C37 0.0427(17) 0.0386(17) 0.0406(16) -0.0063(14) -0.0003(14) -0.0019(14)
C38 0.0399(17) 0.055(2) 0.056(2) -0.0062(17) -0.0040(16) 0.0030(15)
C39 0.0353(18) 0.070(2) 0.078(3) -0.014(2) -0.0056(18) 0.0025(18)
C40 0.044(2) 0.067(3) 0.080(3) -0.005(2) 0.009(2) -0.0125(18)
C41 0.057(2) 0.052(2) 0.060(2) 0.0013(18) 0.0107(18) -0.0114(18)
C42 0.0426(17) 0.0405(18) 0.0433(18) -0.0034(15) -0.0010(14) -0.0036(14)
C43 0.0485(18) 0.0391(17) 0.0417(16) 0.0004(15) -0.0031(15) 0.0000(15)
C44 0.0357(15) 0.0351(16) 0.0442(17) -0.0042(14) -0.0026(13) -0.0001(13)
C45 0.0433(17) 0.0372(17) 0.0433(17) -0.0013(15) -0.0042(14) 0.0022(14)
C46 0.057(2) 0.073(3) 0.062(2) -0.0121(19) 0.0064(18) 0.0197(19)
C47 0.0308(15) 0.0424(18) 0.0554(19) -0.0031(16) 0.0007(14) 0.0005(13)
C48 0.058(2) 0.049(2) 0.056(2) 0.0001(18) -0.0026(18) -0.0064(17)
C49 0.067(2) 0.067(3) 0.063(2) -0.001(2) -0.014(2) -0.001(2)
C50 0.049(2) 0.067(3) 0.078(3) -0.011(2) -0.015(2) 0.0015(19)
C51 0.049(2) 0.053(2) 0.104(3) -0.003(2) -0.008(2) -0.0189(18)
C52 0.0477(19) 0.055(2) 0.075(3) 0.011(2) -0.0052(19) -0.0052(16)

loop_
_atom_type_symbol
_atom_type_description
_atom_type_scat_dispersion_real
_atom_type_scat_dispersion_imag
_atom_type_scat_source
C C 0.0033 0.0016 'International Tables Vol C Tables 4.2.6.8 and 6.1.1.4'
H H 0.0000 0.0000 'International Tables Vol C Tables 4.2.6.8 and 6.1.1.4'
N N 0.0061 0.0033 'International Tables Vol C Tables 4.2.6.8 and 6.1.1.4'
O O 0.0106 0.0060 'International Tables Vol C Tables 4.2.6.8 and 6.1.1.4'

loop_
_geom_angle_atom_site_label_1
_geom_angle_atom_site_label_2
_geom_angle_atom_site_label_3
_geom_angle
C1 N1 C9 126.4(3)
C8 N1 C1 107.9(3)
C8 N1 C9 125.6(3)
C19 N2 C20 119.1(3)
C19 N2 C21 125.2(3)
C21 N2 C20 115.5(3)
N1 C1 C2 129.9(3)
N1 C1 C6 107.8(3)
C2 C1 C6 122.3(3)
C1 C2 H2 121.6
C3 C2 C1 116.8(3)
C3 C2 H2 121.6
C2 C3 H3 118.8
C2 C3 C4 122.4(3)
C4 C3 H3 118.8
C3 C4 H4 119.7
C5 C4 C3 120.6(3)
C5 C4 H4 119.7
C4 C5 H5 120.3
C4 C5 C6 119.3(4)
C6 C5 H5 120.3
C1 C6 C7 107.0(3)
C5 C6 C1 118.6(3)
C5 C6 C7 134.4(3)
C6 C7 C10 125.4(3)
C8 C7 C6 106.3(3)
C8 C7 C10 128.3(3)
N1 C8 H8 124.5
C7 C8 N1 111.0(3)
C7 C8 H8 124.5
N1 C9 H9A 109.5
N1 C9 H9B 109.5
N1 C9 H9C 109.5
H9A C9 H9B 109.5
H9A C9 H9C 109.5
H9B C9 H9C 109.5
C7 C10 H10 107.9
C7 C10 C11 113.8(3)
C7 C10 C18 114.4(3)
C11 C10 H10 107.9
C11 C10 C18 104.5(3)
C18 C10 H10 107.9
C12 C11 C10 128.4(3)
C16 C11 C10 112.0(3)
C16 C11 C12 119.5(3)
C11 C12 H12 120.7
C13 C12 C11 118.5(3)
C13 C12 H12 120.7
C12 C13 H13 119.3
C12 C13 C14 121.5(3)
C14 C13 H13 119.3
C13 C14 H14 119.6
C15 C14 C13 120.8(3)
C15 C14 H14 119.6
C14 C15 H15 120.8
C14 C15 C16 118.5(3)
C16 C15 H15 120.8
C11 C16 C15 121.2(3)
C11 C16 C17 109.8(3)
C15 C16 C17 129.0(3)
O1 C17 C16 126.2(3)
O1 C17 C18 124.9(3)
C16 C17 C18 108.9(3)
C10 C18 H18 110.1
C17 C18 C10 104.7(2)
C17 C18 H18 110.1
C19 C18 C10 111.8(3)
C19 C18 C17 110.0(3)
C19 C18 H18 110.1
O2 C19 N2 121.3(3)
O2 C19 C18 120.1(3)
N2 C19 C18 118.6(3)
N2 C20 H20A 109.5
N2 C20 H20B 109.5
N2 C20 H20C 109.5
H20A C20 H20B 109.5
H20A C20 H20C 109.5
H20B C20 H20C 109.5
C22 C21 N2 120.0(3)
C26 C21 N2 120.2(3)
C26 C21 C22 119.6(3)
C21 C22 H22 120.2
C23 C22 C21 119.6(4)
C23 C22 H22 120.2
C22 C23 H23 119.6
C24 C23 C22 120.8(4)
C24 C23 H23 119.6
C23 C24 H24 120.0
C23 C24 C25 120.0(4)
C25 C24 H24 120.0
C24 C25 H25 120.0
C24 C25 C26 120.0(4)
C26 C25 H25 120.0
C21 C26 C25 120.1(4)
C21 C26 H26 120.0
C25 C26 H26 120.0
C27 N3 C35 126.0(3)
C34 N3 C27 108.0(3)
C34 N3 C35 125.5(3)
C45 N4 C46 119.2(3)
C45 N4 C47 125.2(3)
C47 N4 C46 115.2(2)
N3 C27 C28 130.5(3)
N3 C27 C32 107.9(3)
C28 C27 C32 121.6(3)
C27 C28 H28 121.4
C29 C28 C27 117.2(4)
C29 C28 H28 121.4
C28 C29 H29 118.9
C28 C29 C30 122.3(4)
C30 C29 H29 118.9
C29 C30 H30 119.6
C31 C30 C29 120.7(4)
C31 C30 H30 119.6
C30 C31 H31 120.6
C30 C31 C32 118.7(3)
C32 C31 H31 120.6
C27 C32 C33 107.1(3)
C31 C32 C27 119.5(3)
C31 C32 C33 133.4(3)
C32 C33 C36 125.4(3)
C34 C33 C32 106.0(3)
C34 C33 C36 128.5(3)
N3 C34 H34 124.5
C33 C34 N3 111.0(3)
C33 C34 H34 124.5
N3 C35 H35A 109.5
N3 C35 H35B 109.5
N3 C35 H35C 109.5
H35A C35 H35B 109.5
H35A C35 H35C 109.5
H35B C35 H35C 109.5
C33 C36 H36 107.4
C33 C36 C37 114.9(3)
C33 C36 C44 115.2(2)
C37 C36 H36 107.4
C37 C36 C44 104.2(2)
C44 C36 H36 107.4
C38 C37 C36 128.1(3)
C42 C37 C36 112.3(3)
C42 C37 C38 119.6(3)
C37 C38 H38 120.9
C39 C38 C37 118.3(3)
C39 C38 H38 120.9
C38 C39 H39 118.9
C38 C39 C40 122.3(3)
C40 C39 H39 118.9
C39 C40 H40 120.1
C39 C40 C41 119.9(4)
C41 C40 H40 120.1
C40 C41 H41 120.8
C40 C41 C42 118.4(4)
C42 C41 H41 120.8
C37 C42 C41 121.5(3)
C37 C42 C43 109.7(3)
C41 C42 C43 128.7(3)
O3 C43 C42 126.6(3)
O3 C43 C44 125.0(3)
C42 C43 C44 108.4(3)
C36 C44 H44 110.4
C43 C44 C36 105.4(2)
C43 C44 H44 110.4
C45 C44 C36 112.8(2)
C45 C44 C43 107.4(2)
C45 C44 H44 110.4
O4 C45 N4 121.7(3)
O4 C45 C44 119.2(3)
N4 C45 C44 119.1(3)
N4 C46 H46A 109.5
N4 C46 H46B 109.5
N4 C46 H46C 109.5
H46A C46 H46B 109.5
H46A C46 H46C 109.5
H46B C46 H46C 109.5
C48 C47 N4 119.6(3)
C48 C47 C52 119.3(3)
C52 C47 N4 120.9(3)
C47 C48 H48 119.5
C47 C48 C49 120.9(3)
C49 C48 H48 119.5
C48 C49 H49 120.3
C50 C49 C48 119.3(4)
C50 C49 H49 120.3
C49 C50 H50 119.7
C51 C50 C49 120.6(4)
C51 C50 H50 119.7
C50 C51 H51 119.7
C50 C51 C52 120.5(4)
C52 C51 H51 119.7
C47 C52 C51 119.3(4)
C47 C52 H52 120.4
C51 C52 H52 120.4

loop_
_geom_bond_atom_site_label_1
_geom_bond_atom_site_label_2
_geom_bond_distance
O1 C17 1.218(4)
O2 C19 1.224(4)
N1 C1 1.374(4)
N1 C8 1.369(4)
N1 C9 1.441(5)
N2 C19 1.343(4)
N2 C20 1.458(5)
N2 C21 1.438(4)
C1 C2 1.401(5)
C1 C6 1.406(5)
C2 H2 0.9300
C2 C3 1.368(5)
C3 H3 0.9300
C3 C4 1.390(5)
C4 H4 0.9300
C4 C5 1.374(5)
C5 H5 0.9300
C5 C6 1.397(4)
C6 C7 1.425(4)
C7 C8 1.355(5)
C7 C10 1.503(5)
C8 H8 0.9300
C9 H9A 0.9600
C9 H9B 0.9600
C9 H9C 0.9600
C10 H10 0.9800
C10 C11 1.512(4)
C10 C18 1.557(4)
C11 C12 1.386(4)
C11 C16 1.385(4)
C12 H12 0.9300
C12 C13 1.367(5)
C13 H13 0.9300
C13 C14 1.381(6)
C14 H14 0.9300
C14 C15 1.354(5)
C15 H15 0.9300
C15 C16 1.385(5)
C16 C17 1.457(5)
C17 C18 1.532(5)
C18 H18 0.9800
C18 C19 1.512(5)
C20 H20A 0.9600
C20 H20B 0.9600
C20 H20C 0.9600
C21 C22 1.381(5)
C21 C26 1.367(5)
C22 H22 0.9300
C22 C23 1.377(5)
C23 H23 0.9300
C23 C24 1.357(6)
C24 H24 0.9300
C24 C25 1.365(6)
C25 H25 0.9300
C25 C26 1.387(6)
C26 H26 0.9300
O3 C43 1.213(4)
O4 C45 1.228(4)
N3 C27 1.372(4)
N3 C34 1.371(4)
N3 C35 1.449(4)
N4 C45 1.344(4)
N4 C46 1.460(4)
N4 C47 1.438(4)
C27 C28 1.389(5)
C27 C32 1.405(4)
C28 H28 0.9300
C28 C29 1.373(5)
C29 H29 0.9300
C29 C30 1.385(6)
C30 H30 0.9300
C30 C31 1.373(5)
C31 H31 0.9300
C31 C32 1.395(4)
C32 C33 1.430(4)
C33 C34 1.359(5)
C33 C36 1.500(4)
C34 H34 0.9300
C35 H35A 0.9600
C35 H35B 0.9600
C35 H35C 0.9600
C36 H36 0.9800
C36 C37 1.511(4)
C36 C44 1.552(4)
C37 C38 1.390(4)
C37 C42 1.383(4)
C38 H38 0.9300
C38 C39 1.371(5)
C39 H39 0.9300
C39 C40 1.377(6)
C40 H40 0.9300
C40 C41 1.377(5)
C41 H41 0.9300
C41 C42 1.387(5)
C42 C43 1.464(4)
C43 C44 1.528(4)
C44 H44 0.9800
C44 C45 1.513(4)
C46 H46A 0.9600
C46 H46B 0.9600
C46 H46C 0.9600
C47 C48 1.368(5)
C47 C52 1.372(5)
C48 H48 0.9300
C48 C49 1.378(5)
C49 H49 0.9300
C49 C50 1.361(5)
C50 H50 0.9300
C50 C51 1.349(6)
C51 H51 0.9300
C51 C52 1.390(5)
C52 H52 0.9300

loop_
_geom_torsion_atom_site_label_1
_geom_torsion_atom_site_label_2
_geom_torsion_atom_site_label_3
_geom_torsion_atom_site_label_4
_geom_torsion
O1 C17 C18 C10 -177.7(3)
O1 C17 C18 C19 -57.5(5)
N1 C1 C2 C3 -178.7(3)
N1 C1 C6 C5 -180.0(3)
N1 C1 C6 C7 -0.9(3)
N2 C21 C22 C23 175.7(3)
N2 C21 C26 C25 -174.5(3)
C1 N1 C8 C7 -0.4(4)
C1 C2 C3 C4 -0.8(5)
C1 C6 C7 C8 0.6(3)
C1 C6 C7 C10 -178.9(3)
C2 C1 C6 C5 0.3(5)
C2 C1 C6 C7 179.4(3)
C2 C3 C4 C5 -0.7(6)
C3 C4 C5 C6 2.0(5)
C4 C5 C6 C1 -1.8(5)
C4 C5 C6 C7 179.4(4)
C5 C6 C7 C8 179.5(4)
C5 C6 C7 C10 0.0(6)
C6 C1 C2 C3 1.0(5)
C6 C7 C8 N1 -0.1(4)
C6 C7 C10 C11 171.9(3)
C6 C7 C10 C18 -68.1(4)
C7 C10 C11 C12 -55.5(5)
C7 C10 C11 C16 124.2(3)
C7 C10 C18 C17 -125.5(3)
C7 C10 C18 C19 115.5(3)
C8 N1 C1 C2 -179.5(3)
C8 N1 C1 C6 0.8(4)
C8 C7 C10 C11 -7.6(5)
C8 C7 C10 C18 112.5(4)
C9 N1 C1 C2 -3.5(6)
C9 N1 C1 C6 176.8(3)
C9 N1 C8 C7 -176.5(3)
C10 C7 C8 N1 179.4(3)
C10 C11 C12 C13 178.5(3)
C10 C11 C16 C15 -178.4(3)
C10 C11 C16 C17 2.4(4)
C10 C18 C19 O2 43.3(4)
C10 C18 C19 N2 -135.1(3)
C11 C10 C18 C17 -0.4(3)
C11 C10 C18 C19 -119.4(3)
C11 C12 C13 C14 -0.1(6)
C11 C16 C17 O1 176.9(3)
C11 C16 C17 C18 -2.6(4)
C12 C11 C16 C15 1.3(5)
C12 C11 C16 C17 -177.8(3)
C12 C13 C14 C15 1.5(6)
C13 C14 C15 C16 -1.4(6)
C14 C15 C16 C11 0.0(5)
C14 C15 C16 C17 179.0(4)
C15 C16 C17 O1 -2.2(6)
C15 C16 C17 C18 178.4(3)
C16 C11 C12 C13 -1.2(5)
C16 C17 C18 C10 1.7(4)
C16 C17 C18 C19 122.0(3)
C17 C18 C19 O2 -72.6(4)
C17 C18 C19 N2 109.0(4)
C18 C10 C11 C12 179.0(3)
C18 C10 C11 C16 -1.2(4)
C19 N2 C21 C22 103.8(4)
C19 N2 C21 C26 -81.4(4)
C20 N2 C19 O2 -1.2(6)
C20 N2 C19 C18 177.2(3)
C20 N2 C21 C22 -81.5(4)
C20 N2 C21 C26 93.3(4)
C21 N2 C19 O2 173.3(4)
C21 N2 C19 C18 -8.3(5)
C21 C22 C23 C24 -1.4(6)
C22 C21 C26 C25 0.3(5)
C22 C23 C24 C25 0.7(6)
C23 C24 C25 C26 0.4(6)
C24 C25 C26 C21 -0.9(6)
C26 C21 C22 C23 0.8(5)
O3 C43 C44 C36 177.2(3)
O3 C43 C44 C45 56.7(4)
N3 C27 C28 C29 -179.6(4)
N3 C27 C32 C31 178.9(3)
N3 C27 C32 C33 0.5(3)
N4 C47 C48 C49 175.3(3)
N4 C47 C52 C51 -176.6(3)
C27 N3 C34 C33 0.2(4)
C27 C28 C29 C30 0.6(6)
C27 C32 C33 C34 -0.3(3)
C27 C32 C33 C36 176.5(3)
C28 C27 C32 C31 0.2(5)
C28 C27 C32 C33 -178.3(3)
C28 C29 C30 C31 1.0(7)
C29 C30 C31 C32 -2.0(6)
C30 C31 C32 C27 1.4(5)
C30 C31 C32 C33 179.4(4)
C31 C32 C33 C34 -178.5(4)
C31 C32 C33 C36 -1.7(5)
C32 C27 C28 C29 -1.2(5)
C32 C33 C34 N3 0.1(4)
C32 C33 C36 C37 -169.4(3)
C32 C33 C36 C44 69.5(4)
C33 C36 C37 C38 54.2(4)
C33 C36 C37 C42 -128.0(3)
C33 C36 C44 C43 127.9(3)
C33 C36 C44 C45 -115.2(3)
C34 N3 C27 C28 178.2(4)
C34 N3 C27 C32 -0.4(4)
C34 C33 C36 C37 6.7(5)
C34 C33 C36 C44 -114.3(4)
C35 N3 C27 C28 5.9(6)
C35 N3 C27 C32 -172.7(3)
C35 N3 C34 C33 172.5(3)
C36 C33 C34 N3 -176.7(3)
C36 C37 C38 C39 177.3(3)
C36 C37 C42 C41 -177.3(3)
C36 C37 C42 C43 0.5(4)
C36 C44 C45 O4 -43.5(4)
C36 C44 C45 N4 137.7(3)
C37 C36 C44 C43 1.2(3)
C37 C36 C44 C45 118.1(3)
C37 C38 C39 C40 0.6(5)
C37 C42 C43 O3 -177.8(3)
C37 C42 C43 C44 0.4(4)
C38 C37 C42 C41 0.8(5)
C38 C37 C42 C43 178.5(3)
C38 C39 C40 C41 -1.1(6)
C39 C40 C41 C42 1.4(6)
C40 C41 C42 C37 -1.3(5)
C40 C41 C42 C43 -178.5(3)
C41 C42 C43 O3 -0.3(6)
C41 C42 C43 C44 177.9(3)
C42 C37 C38 C39 -0.4(5)
C42 C43 C44 C36 -1.0(3)
C42 C43 C44 C45 -121.5(3)
C43 C44 C45 O4 72.2(4)
C43 C44 C45 N4 -106.5(3)
C44 C36 C37 C38 -178.9(3)
C44 C36 C37 C42 -1.1(3)
C45 N4 C47 C48 87.4(4)
C45 N4 C47 C52 -97.3(4)
C46 N4 C45 O4 -3.7(5)
C46 N4 C45 C44 175.0(3)
C46 N4 C47 C48 -84.9(4)
C46 N4 C47 C52 90.4(4)
C47 N4 C45 O4 -175.7(3)
C47 N4 C45 C44 3.0(5)
C47 C48 C49 C50 0.9(6)
C48 C47 C52 C51 -1.3(5)
C48 C49 C50 C51 -0.2(6)
C49 C50 C51 C52 -1.3(6)
C50 C51 C52 C47 2.0(6)
C52 C47 C48 C49 -0.1(5)
